data_7009996
loop_
_publ_author_name
'Gillon, Amy L.'
'Lewis, Gareth R.'
'Orpen, A. Guy'
'Rotter, Sarah'
'Starbuck, Jonathan'
'Wang, Xi-Meng'
'Rodr\'iguez-Mart\'in, Yolanda'
'Ruiz-P\'erez, Catalina'

_publ_section_title
;
 Organic--inorganic hybrid solids: control of perhalometallate solid
 state structures&#x200A;&#x2020;
;
_journal_issue 21
_journal_name_full 'Journal of the Chemical Society, Dalton Transactions'
_journal_page_first 3897
_journal_paper_doi 10.1039/b005036i
_journal_year 2000
_chemical_formula_sum 'C10 H10 Br4 Co N2'
_chemical_formula_weight 536.77
_chemical_name_systematic
; 
 ? 
;
_space_group_IT_number 14
_symmetry_cell_setting monoclinic
_symmetry_space_group_name_Hall '-P 2ybc'
_symmetry_space_group_name_H-M 'P 1 21/c 1'
_atom_sites_solution_hydrogens geom
_atom_sites_solution_primary direct
_atom_sites_solution_secondary difmap
_audit_creation_method SHELXL-97
_cell_angle_alpha 90.00
_cell_angle_beta 107.804(2)
_cell_angle_gamma 90.00
_cell_formula_units_Z 4
_cell_length_a 7.8207(9)
_cell_length_b 20.621(2)
_cell_length_c 9.6921(11)
_cell_measurement_temperature 173(2)
_cell_volume 1488.2(3)
_computing_cell_refinement 'Bruker SMART'
_computing_data_collection 'Bruker SMART'
_computing_data_reduction 'Bruker SHELXTL'
_computing_molecular_graphics 'Bruker SHELXTL'
_computing_publication_material 'Bruker SHELXTL'
_computing_structure_refinement 'SHELXL-97 (Sheldrick, 1997)'
_computing_structure_solution 'SHELXS-97 (Sheldrick, 1990)'
_diffrn_ambient_temperature 173(2)
_diffrn_measured_fraction_theta_full 0.985
_diffrn_measured_fraction_theta_max 0.985
_diffrn_measurement_device 'Siemens SMART CCD diffractometer'
_diffrn_measurement_method '\w rotation with narrow frames'
_diffrn_radiation_monochromator graphite
_diffrn_radiation_source 'fine-focus sealed tube'
_diffrn_radiation_type MoK\a
_diffrn_radiation_wavelength 0.71073
_diffrn_reflns_av_R_equivalents 0.0431
_diffrn_reflns_av_sigmaI/netI 0.0528
_diffrn_reflns_limit_h_max 10
_diffrn_reflns_limit_h_min -4
_diffrn_reflns_limit_k_max 26
_diffrn_reflns_limit_k_min -19
_diffrn_reflns_limit_l_max 11
_diffrn_reflns_limit_l_min -12
_diffrn_reflns_number 7896
_diffrn_reflns_theta_full 27.54
_diffrn_reflns_theta_max 27.54
_diffrn_reflns_theta_min 1.98
_exptl_absorpt_coefficient_mu 11.872
_exptl_absorpt_correction_T_max 1.00000
_exptl_absorpt_correction_T_min 0.700705
_exptl_absorpt_correction_type empirical
_exptl_absorpt_process_details 'SADABS (Sheldrick, 1999)'
_exptl_crystal_colour green
_exptl_crystal_density_diffrn 2.396
_exptl_crystal_density_method 'not measured'
_exptl_crystal_description block
_exptl_crystal_F_000 1004
_exptl_crystal_size_max .3
_exptl_crystal_size_mid .2
_exptl_crystal_size_min .2
_refine_diff_density_max 0.773
_refine_diff_density_min -0.600
_refine_diff_density_rms 0.145
_refine_ls_extinction_method none
_refine_ls_goodness_of_fit_ref 0.974
_refine_ls_hydrogen_treatment mixed
_refine_ls_matrix_type full
_refine_ls_number_parameters 148
_refine_ls_number_reflns 3391
_refine_ls_number_restraints 0
_refine_ls_restrained_S_all 0.974
_refine_ls_R_factor_all 0.0589
_refine_ls_R_factor_gt 0.0364
_refine_ls_shift/su_max 0.001
_refine_ls_shift/su_mean 0.000
_refine_ls_structure_factor_coef Fsqd
_refine_ls_weighting_details 'calc w=1/[\s^2^(Fo^2^)+(0.0414P)^2^+0.0000P] where P=(Fo^2^+2Fc^2^)/3'
_refine_ls_weighting_scheme calc
_refine_ls_wR_factor_gt 0.0769
_refine_ls_wR_factor_ref 0.0836
_reflns_number_gt 2530
_reflns_number_total 3391
_reflns_threshold_expression >2sigma(I)
_cod_data_source_file b005036i.txt
_cod_data_source_block 10
_cod_depositor_comments
;
The following automatic conversions were performed:
'_symmetry_cell_setting' value 'Monoclinic' changed to 'monoclinic'
according to '/home/saulius/struct/CIF-dictionaries/cif_core.dic'
dictionary named 'cif_core.dic' version 2.4.1 from 2010-06-29.

Automatic conversion script
Id: cif_fix_enum 1527 2010-12-29 10:47:43Z saulius 
;
_cod_original_sg_symbol_H-M P2(1)/c
_cod_database_code 7009996

loop_
_symmetry_equiv_pos_as_xyz
'x, y, z'
'-x, y+1/2, -z+1/2'
'-x, -y, -z'
'x, -y-1/2, z-1/2'

loop_
_atom_site_label
_atom_site_type_symbol
_atom_site_fract_x
_atom_site_fract_y
_atom_site_fract_z
_atom_site_U_iso_or_equiv
_atom_site_adp_type
_atom_site_occupancy
_atom_site_symmetry_multiplicity
_atom_site_calc_flag
_atom_site_refinement_flags
_atom_site_disorder_assembly
_atom_site_disorder_group
Co Co 0.39542(8) 0.62899(3) 0.79391(7) 0.02483(16) Uani 1 1 d . . .
Br1 Br 0.11228(6) 0.63602(2) 0.84056(6) 0.03368(14) Uani 1 1 d . . .
Br2 Br 0.63601(6) 0.59810(3) 1.00839(5) 0.03234(14) Uani 1 1 d . . .
Br3 Br 0.38306(7) 0.54639(2) 0.61840(5) 0.03252(14) Uani 1 1 d . . .
Br4 Br 0.46023(7) 0.73060(2) 0.69335(6) 0.03477(14) Uani 1 1 d . . .
N1 N 0.7190(6) 0.4558(2) 0.8331(5) 0.0322(10) Uani 1 1 d . . .
H1A H 0.6537 0.4754 0.8772 0.039 Uiso 1 1 calc R . .
N2 N 1.2422(6) 0.2985(2) 0.4735(5) 0.0404(11) Uani 1 1 d . . .
H2A H 1.3068 0.2788 0.4290 0.048 Uiso 1 1 calc R . .
C1 C 0.8552(7) 0.4881(3) 0.8104(6) 0.0347(12) Uani 1 1 d . . .
H1B H 0.8771 0.5309 0.8409 0.042 Uiso 1 1 calc R . .
C2 C 0.9624(6) 0.4584(2) 0.7425(6) 0.0310(11) Uani 1 1 d . . .
H2B H 1.0589 0.4806 0.7279 0.037 Uiso 1 1 calc R . .
C3 C 0.9273(6) 0.3945(2) 0.6947(5) 0.0228(10) Uani 1 1 d . . .
C4 C 0.7836(7) 0.3636(3) 0.7200(6) 0.0320(11) Uani 1 1 d . . .
H4A H 0.7567 0.3211 0.6889 0.038 Uiso 1 1 calc R . .
C5 C 0.6792(8) 0.3951(3) 0.7910(6) 0.0385(13) Uani 1 1 d . . .
H5A H 0.5830 0.3741 0.8090 0.046 Uiso 1 1 calc R . .
C6 C 1.2603(8) 0.3616(3) 0.4936(7) 0.0502(17) Uani 1 1 d . . .
H6A H 1.3426 0.3843 0.4603 0.060 Uiso 1 1 calc R . .
C7 C 1.1581(4) 0.39360(15) 0.5634(3) 0.0442(14) Uani 1 1 d . . .
H7A H 1.1701 0.4382 0.5763 0.053 Uiso 1 1 calc R . .
C8 C 1.0370(4) 0.36039(15) 0.6149(3) 0.0254(10) Uani 1 1 d R . .
C9 C 1.0212(4) 0.29481(15) 0.5891(3) 0.0371(13) Uani 1 1 d R . .
H9A H 0.9378 0.2709 0.6188 0.045 Uiso 1 1 calc R . .
C10 C 1.1270(8) 0.2646(3) 0.5203(7) 0.0447(14) Uani 1 1 d . . .
H10A H 1.1183 0.2199 0.5060 0.054 Uiso 1 1 calc R . .

loop_
_atom_site_aniso_label
_atom_site_aniso_U_11
_atom_site_aniso_U_22
_atom_site_aniso_U_33
_atom_site_aniso_U_23
_atom_site_aniso_U_13
_atom_site_aniso_U_12
Co 0.0236(3) 0.0210(4) 0.0298(4) 0.0012(3) 0.0080(3) 0.0015(3)
Br1 0.0238(3) 0.0323(3) 0.0459(3) 0.0027(2) 0.0120(2) 0.0024(2)
Br2 0.0254(2) 0.0413(3) 0.0291(3) -0.0009(2) 0.00666(19) 0.0077(2)
Br3 0.0390(3) 0.0223(3) 0.0323(3) -0.0036(2) 0.0051(2) 0.0002(2)
Br4 0.0418(3) 0.0208(3) 0.0506(3) 0.0027(2) 0.0272(3) 0.0029(2)
N1 0.034(2) 0.028(2) 0.037(2) -0.0024(19) 0.0138(19) 0.0102(19)
N2 0.028(2) 0.056(3) 0.039(3) -0.006(2) 0.012(2) 0.011(2)
C1 0.038(3) 0.022(3) 0.040(3) 0.002(2) 0.006(2) 0.008(2)
C2 0.024(2) 0.029(3) 0.038(3) 0.001(2) 0.005(2) 0.001(2)
C3 0.021(2) 0.018(2) 0.027(2) 0.0057(19) 0.0041(18) 0.0006(18)
C4 0.036(3) 0.029(3) 0.035(3) -0.003(2) 0.016(2) -0.005(2)
C5 0.042(3) 0.036(3) 0.046(3) 0.010(3) 0.026(3) 0.000(3)
C6 0.039(3) 0.073(5) 0.051(4) -0.008(3) 0.031(3) -0.014(3)
C7 0.053(4) 0.032(3) 0.057(4) -0.009(3) 0.030(3) -0.014(3)
C8 0.023(2) 0.026(3) 0.027(2) 0.0009(19) 0.0073(19) -0.002(2)
C9 0.031(3) 0.027(3) 0.060(4) -0.001(2) 0.023(3) -0.001(2)
C10 0.051(3) 0.036(3) 0.055(4) 0.000(3) 0.027(3) 0.010(3)

loop_
_atom_type_symbol
_atom_type_description
_atom_type_scat_dispersion_real
_atom_type_scat_dispersion_imag
_atom_type_scat_source
C C 0.0033 0.0016 'International Tables Vol C Tables 4.2.6.8 and 6.1.1.4'
H H 0.0000 0.0000 'International Tables Vol C Tables 4.2.6.8 and 6.1.1.4'
N N 0.0061 0.0033 'International Tables Vol C Tables 4.2.6.8 and 6.1.1.4'
Co Co 0.3494 0.9721 'International Tables Vol C Tables 4.2.6.8 and 6.1.1.4'
Br Br -0.2901 2.4595 'International Tables Vol C Tables 4.2.6.8 and 6.1.1.4'

loop_
_geom_angle_atom_site_label_1
_geom_angle_atom_site_label_2
_geom_angle_atom_site_label_3
_geom_angle
_geom_angle_site_symmetry_1
_geom_angle_site_symmetry_3
_geom_angle_publ_flag
Br3 Co Br1 109.82(3) . . ?
Br3 Co Br2 105.97(3) . . ?
Br1 Co Br2 111.96(3) . . ?
Br3 Co Br4 107.30(3) . . ?
Br1 Co Br4 109.99(3) . . ?
Br2 Co Br4 111.62(3) . . ?
C5 N1 C1 123.1(5) . . ?
C6 N2 C10 121.6(5) . . ?
N1 C1 C2 119.9(5) . . ?
C1 C2 C3 119.9(5) . . ?
C4 C3 C2 117.8(5) . . ?
C4 C3 C8 120.2(4) . . ?
C2 C3 C8 122.0(4) . . ?
C3 C4 C5 120.7(5) . . ?
N1 C5 C4 118.6(5) . . ?
N2 C6 C7 119.9(5) . . ?
C6 C7 C8 120.6(3) . . ?
C9 C8 C7 117.1 . . ?
C9 C8 C3 121.6(2) . . ?
C7 C8 C3 121.3(2) . . ?
C10 C9 C8 120.3(3) . . ?
N2 C10 C9 120.3(5) . . ?

loop_
_geom_bond_atom_site_label_1
_geom_bond_atom_site_label_2
_geom_bond_distance
_geom_bond_site_symmetry_2
_geom_bond_publ_flag
Co Br3 2.3883(8) . ?
Co Br1 2.3960(8) . ?
Co Br2 2.4239(8) . ?
Co Br4 2.4289(8) . ?
N1 C5 1.325(7) . ?
N1 C1 1.330(7) . ?
N2 C6 1.316(8) . ?
N2 C10 1.325(7) . ?
C1 C2 1.359(7) . ?
C2 C3 1.397(7) . ?
C3 C4 1.377(7) . ?
C3 C8 1.495(5) . ?
C4 C5 1.380(7) . ?
C6 C7 1.365(6) . ?
C7 C8 1.3801 . ?
C8 C9 1.3739 . ?
C9 C10 1.363(6) . ?
